data_1502706
loop_
_publ_author_name
'Cruz, A. J.'
'Siam, K.'
'Moore, C.'
'Islam, M.'
'Rillema, D. P.'

_publ_section_title
;
 Dicyano and pyridine derivatives of retinal: synthesis and vibronic,
 electronic, and photophysical properties.
;
_journal_issue 25
_journal_name_full 'The journal of physical chemistry. A'
_journal_page_first 6766
_journal_page_last 6775
_journal_paper_doi 10.1021/jp103749b
_journal_volume 114
_journal_year 2010
_chemical_formula_sum 'C27 H32 N2'
_chemical_formula_weight 384.55
_chemical_name_systematic
;
 ?
;
_space_group_IT_number 2
_symmetry_cell_setting triclinic
_symmetry_space_group_name_Hall '-P 1'
_symmetry_space_group_name_H-M 'P -1'
_atom_sites_solution_hydrogens geom
_atom_sites_solution_primary direct
_atom_sites_solution_secondary difmap
_audit_creation_method SHELXL-97
_audit_update_record
;
2009-04-24 # Formatted by publCIF
;
_cell_angle_alpha 89.250(6)
_cell_angle_beta 85.685(6)
_cell_angle_gamma 69.736(5)
_cell_formula_units_Z 2
_cell_length_a 6.8351(7)
_cell_length_b 7.4409(7)
_cell_length_c 24.397(2)
_cell_measurement_reflns_used 4063
_cell_measurement_temperature 273(2)
_cell_measurement_theta_max 0.00
_cell_measurement_theta_min 0.00
_cell_volume 1160.61(19)
_computing_cell_refinement 'Bruker SMART'
_computing_data_collection 'Bruker SMART'
_computing_data_reduction 'Bruker SAINT'
_computing_molecular_graphics 'Bruker SHELXTL'
_computing_publication_material 'Bruker SHELXTL'
_computing_structure_refinement 'SHELXL-97 (Sheldrick, 1997)'
_computing_structure_solution 'SHELXS-97 (Sheldrick, 1990)'
_diffrn_ambient_temperature 273(2)
_diffrn_measured_fraction_theta_full 0.999
_diffrn_measured_fraction_theta_max 0.999
_diffrn_measurement_device_type 'CCD area detector'
_diffrn_measurement_method 'phi and omega scans'
_diffrn_radiation_monochromator graphite
_diffrn_radiation_source 'fine-focus sealed tube'
_diffrn_radiation_type MoK\a
_diffrn_radiation_wavelength 0.71073
_diffrn_reflns_av_R_equivalents 0.0862
_diffrn_reflns_av_sigmaI/netI 0.0712
_diffrn_reflns_limit_h_max 7
_diffrn_reflns_limit_h_min -8
_diffrn_reflns_limit_k_max 8
_diffrn_reflns_limit_k_min -8
_diffrn_reflns_limit_l_max 28
_diffrn_reflns_limit_l_min -28
_diffrn_reflns_number 33891
_diffrn_reflns_theta_full 25.00
_diffrn_reflns_theta_max 25.00
_diffrn_reflns_theta_min 1.67
_exptl_absorpt_coefficient_mu 0.064
_exptl_absorpt_correction_T_max 0.9911
_exptl_absorpt_correction_T_min 0.9731
_exptl_absorpt_correction_type none
_exptl_crystal_colour fluorescent
_exptl_crystal_density_diffrn 1.100
_exptl_crystal_density_method 'not measured'
_exptl_crystal_description Plate
_exptl_crystal_F_000 416
_exptl_crystal_size_max 0.43
_exptl_crystal_size_mid 0.32
_exptl_crystal_size_min 0.14
_refine_diff_density_max 0.471
_refine_diff_density_min -0.257
_refine_diff_density_rms 0.049
_refine_ls_extinction_coef 0.009(3)
_refine_ls_extinction_expression Fc^*^=kFc[1+0.001xFc^2^\l^3^/sin(2\q)]^-1/4^
_refine_ls_extinction_method SHELXL
_refine_ls_goodness_of_fit_ref 1.022
_refine_ls_hydrogen_treatment noref
_refine_ls_matrix_type full
_refine_ls_number_parameters 268
_refine_ls_number_reflns 4069
_refine_ls_number_restraints 0
_refine_ls_restrained_S_all 1.022
_refine_ls_R_factor_all 0.1182
_refine_ls_R_factor_gt 0.0627
_refine_ls_shift/su_max 0.001
_refine_ls_shift/su_mean 0.000
_refine_ls_structure_factor_coef Fsqd
_refine_ls_weighting_details 'calc w=1/[\s^2^(Fo^2^)+(0.0769P)^2^+0.4452P] where P=(Fo^2^+2Fc^2^)/3'
_refine_ls_weighting_scheme calc
_refine_ls_wR_factor_gt 0.1455
_refine_ls_wR_factor_ref 0.1774
_reflns_number_gt 2417
_reflns_number_total 4069
_reflns_threshold_expression >2sigma(I)
_cod_data_source_file jp103749b_si_003.cif
_cod_data_source_block ks0003
_cod_depositor_comments
;
The following automatic conversions were performed:

'_symmetry_cell_setting' value 'Triclinic' changed to 'triclinic'
according to /home/saulius/struct/CIF-dictionaries/cif_core.dic
dictionary named 'cif_core.dic' version 2.4.2 from 2011-04-26.

Automatic conversion script
Id: cif_fix_values 1715 2011-07-08 13:25:40Z adriana 
;
_cod_original_sg_symbol_H-M P-1
_cod_database_code 1502706

loop_
_symmetry_equiv_pos_as_xyz
'x, y, z'
'-x, -y, -z'

loop_
_atom_site_label
_atom_site_type_symbol
_atom_site_fract_x
_atom_site_fract_y
_atom_site_fract_z
_atom_site_U_iso_or_equiv
_atom_site_adp_type
_atom_site_occupancy
_atom_site_symmetry_multiplicity
_atom_site_calc_flag
_atom_site_refinement_flags
C1 C 1.1181(5) 0.4790(4) 0.60441(11) 0.0403(7) Uani 1 1 d .
C2 C 1.2805(5) 0.5172(4) 0.56512(12) 0.0517(8) Uani 1 1 d .
H2A H 1.3939 0.5233 0.5858 0.062 Uiso 1 1 calc R
H2B H 1.3376 0.4105 0.5393 0.062 Uiso 1 1 calc R
C3 C 1.1976(6) 0.6992(5) 0.53349(15) 0.0756(11) Uani 1 1 d .
H3A H 1.3135 0.7332 0.5170 0.091 Uiso 1 1 calc R
H3B H 1.1186 0.6796 0.5041 0.091 Uiso 1 1 calc R
C4 C 1.0639(6) 0.8542(5) 0.56946(14) 0.0693(11) Uani 1 1 d .
H4A H 1.0164 0.9701 0.5481 0.083 Uiso 1 1 calc R
H4B H 1.1467 0.8758 0.5975 0.083 Uiso 1 1 calc R
C5 C 0.8690(5) 0.8196(4) 0.59822(11) 0.0434(7) Uani 1 1 d .
C6 C 0.9350(5) 0.6149(4) 0.61988(10) 0.0381(7) Uani 1 1 d .
C7 C 0.7809(5) 0.5766(4) 0.65985(11) 0.0403(7) Uani 1 1 d .
H7 H 0.6471 0.6002 0.6488 0.048 Uiso 1 1 calc R
C8 C 0.8189(5) 0.5110(4) 0.71028(11) 0.0399(7) Uani 1 1 d .
H8 H 0.9543 0.4868 0.7203 0.048 Uiso 1 1 calc R
C9 C 0.6749(4) 0.4722(4) 0.75196(11) 0.0381(7) Uani 1 1 d .
C10 C 0.7413(5) 0.4254(4) 0.80271(11) 0.0406(7) Uani 1 1 d .
H10 H 0.8761 0.4222 0.8076 0.049 Uiso 1 1 calc R
C11 C 0.6303(5) 0.3798(4) 0.85030(11) 0.0398(7) Uani 1 1 d .
H11 H 0.4963 0.3779 0.8472 0.048 Uiso 1 1 calc R
C12 C 0.7140(4) 0.3397(4) 0.89917(11) 0.0394(7) Uani 1 1 d .
H12 H 0.8474 0.3451 0.9007 0.047 Uiso 1 1 calc R
C13 C 0.6209(4) 0.2894(3) 0.94942(10) 0.0343(6) Uani 1 1 d .
C14 C 0.7328(4) 0.2545(4) 0.99445(10) 0.0354(7) Uani 1 1 d .
H14 H 0.8636 0.2676 0.9901 0.043 Uiso 1 1 calc R
C15 C 0.6737(4) 0.2001(3) 1.04759(10) 0.0337(6) Uani 1 1 d .
H15 H 0.5433 0.1867 1.0530 0.040 Uiso 1 1 calc R
C16 C 0.7941(4) 0.1663(3) 1.09086(10) 0.0320(6) Uani 1 1 d .
C17 C 0.7405(4) 0.1033(3) 1.14604(10) 0.0319(6) Uani 1 1 d .
C18 C 0.5425(4) 0.0991(4) 1.16184(11) 0.0402(7) Uani 1 1 d .
H18 H 0.4367 0.1393 1.1378 0.048 Uiso 1 1 calc R
C19 C 0.5046(5) 0.0349(4) 1.21334(11) 0.0472(8) Uani 1 1 d .
H19 H 0.3704 0.0348 1.2230 0.057 Uiso 1 1 calc R
C20 C 0.8332(5) -0.0218(4) 1.23480(11) 0.0490(8) Uani 1 1 d .
H20 H 0.9360 -0.0640 1.2596 0.059 Uiso 1 1 calc R
C21 C 0.8880(4) 0.0415(4) 1.18442(11) 0.0431(7) Uani 1 1 d .
H21 H 1.0228 0.0426 1.1764 0.052 Uiso 1 1 calc R
C22 C 0.9922(4) 0.1956(4) 1.08353(11) 0.0390(7) Uani 1 1 d .
C23 C 0.4063(4) 0.2772(4) 0.94897(11) 0.0420(7) Uani 1 1 d .
H23A H 0.3643 0.2420 0.9848 0.063 Uiso 1 1 calc R
H23B H 0.4085 0.1823 0.9224 0.063 Uiso 1 1 calc R
H23C H 0.3090 0.3993 0.9394 0.063 Uiso 1 1 calc R
C24 C 0.4616(5) 0.4885(4) 0.73641(12) 0.0503(8) Uani 1 1 d .
H24A H 0.3808 0.4680 0.7682 0.075 Uiso 1 1 calc R
H24B H 0.4742 0.3940 0.7087 0.075 Uiso 1 1 calc R
H24C H 0.3932 0.6141 0.7224 0.075 Uiso 1 1 calc R
C25 C 0.7899(5) 0.9635(4) 0.64553(12) 0.0534(8) Uani 1 1 d .
H25A H 0.6635 0.9536 0.6630 0.080 Uiso 1 1 calc R
H25B H 0.7624 1.0906 0.6317 0.080 Uiso 1 1 calc R
H25C H 0.8939 0.9371 0.6718 0.080 Uiso 1 1 calc R
C26 C 0.6974(6) 0.8532(5) 0.55921(14) 0.0756(11) Uani 1 1 d .
H26A H 0.7486 0.7670 0.5283 0.113 Uiso 1 1 calc R
H26B H 0.6555 0.9830 0.5467 0.113 Uiso 1 1 calc R
H26C H 0.5796 0.8309 0.5780 0.113 Uiso 1 1 calc R
C27 C 1.1826(5) 0.2738(4) 0.62252(12) 0.0523(8) Uani 1 1 d .
H27A H 1.2884 0.2506 0.6482 0.078 Uiso 1 1 calc R
H27B H 1.2373 0.1903 0.5911 0.078 Uiso 1 1 calc R
H27C H 1.0635 0.2497 0.6398 0.078 Uiso 1 1 calc R
N1 N 0.6454(4) -0.0268(3) 1.25037(9) 0.0469(6) Uani 1 1 d .
N2 N 1.1469(4) 0.2227(4) 1.07753(10) 0.0563(7) Uani 1 1 d .

loop_
_atom_site_aniso_label
_atom_site_aniso_U_11
_atom_site_aniso_U_22
_atom_site_aniso_U_33
_atom_site_aniso_U_23
_atom_site_aniso_U_13
_atom_site_aniso_U_12
C1 0.052(2) 0.0443(18) 0.0343(16) 0.0028(13) -0.0055(13) -0.0282(15)
C2 0.057(2) 0.054(2) 0.0512(19) 0.0001(15) 0.0038(15) -0.0296(16)
C3 0.079(3) 0.070(3) 0.078(3) 0.016(2) 0.022(2) -0.032(2)
C4 0.100(3) 0.056(2) 0.058(2) 0.0049(18) 0.027(2) -0.042(2)
C5 0.059(2) 0.0439(18) 0.0321(16) 0.0051(13) 0.0029(14) -0.0247(15)
C6 0.0503(19) 0.0438(18) 0.0287(15) 0.0054(13) -0.0053(13) -0.0267(15)
C7 0.0487(19) 0.0441(17) 0.0355(17) 0.0059(13) -0.0030(13) -0.0260(14)
C8 0.0488(18) 0.0406(17) 0.0366(17) 0.0042(13) -0.0041(13) -0.0235(14)
C9 0.0486(19) 0.0345(16) 0.0359(17) 0.0025(12) 0.0005(13) -0.0213(13)
C10 0.0460(18) 0.0414(17) 0.0383(17) 0.0051(13) 0.0021(13) -0.0214(14)
C11 0.0476(18) 0.0373(17) 0.0378(17) 0.0018(13) 0.0036(13) -0.0202(14)
C12 0.0450(18) 0.0402(17) 0.0362(17) 0.0023(13) 0.0015(13) -0.0201(14)
C13 0.0423(17) 0.0298(15) 0.0335(16) 0.0010(12) 0.0023(12) -0.0169(12)
C14 0.0353(16) 0.0377(16) 0.0364(16) 0.0024(12) 0.0041(12) -0.0180(13)
C15 0.0314(15) 0.0347(16) 0.0372(16) 0.0002(12) 0.0024(12) -0.0151(12)
C16 0.0299(16) 0.0318(15) 0.0353(16) 0.0001(12) 0.0026(12) -0.0130(12)
C17 0.0345(16) 0.0297(15) 0.0306(15) -0.0009(11) 0.0001(12) -0.0106(12)
C18 0.0396(17) 0.0515(18) 0.0336(16) 0.0042(13) -0.0026(12) -0.0213(14)
C19 0.049(2) 0.062(2) 0.0380(18) 0.0061(15) 0.0006(14) -0.0303(16)
C20 0.048(2) 0.057(2) 0.0398(18) 0.0108(15) -0.0111(14) -0.0145(15)
C21 0.0352(17) 0.0524(19) 0.0430(18) 0.0090(14) -0.0024(13) -0.0171(14)
C22 0.0349(17) 0.0465(18) 0.0371(17) 0.0056(13) -0.0025(12) -0.0163(14)
C23 0.0494(19) 0.0477(18) 0.0383(16) 0.0026(13) -0.0016(13) -0.0293(14)
C24 0.060(2) 0.057(2) 0.0434(18) 0.0069(15) -0.0027(15) -0.0327(16)
C25 0.065(2) 0.0473(19) 0.0528(19) -0.0031(15) 0.0082(16) -0.0276(16)
C26 0.108(3) 0.067(2) 0.055(2) 0.0175(18) -0.033(2) -0.031(2)
C27 0.063(2) 0.0453(19) 0.0520(19) 0.0037(15) -0.0022(15) -0.0234(16)
N1 0.0510(17) 0.0544(16) 0.0373(14) 0.0086(12) -0.0026(12) -0.0212(13)
N2 0.0418(17) 0.084(2) 0.0532(17) 0.0169(14) -0.0047(12) -0.0343(15)

loop_
_atom_type_symbol
_atom_type_description
_atom_type_scat_dispersion_real
_atom_type_scat_dispersion_imag
_atom_type_scat_source
C C 0.0033 0.0016 'International Tables Vol C Tables 4.2.6.8 and 6.1.1.4'
H H 0.0000 0.0000 'International Tables Vol C Tables 4.2.6.8 and 6.1.1.4'
N N 0.0061 0.0033 'International Tables Vol C Tables 4.2.6.8 and 6.1.1.4'

loop_
_geom_angle_atom_site_label_1
_geom_angle_atom_site_label_2
_geom_angle_atom_site_label_3
_geom_angle
C6 C1 C27 124.5(2)
C6 C1 C2 122.5(3)
C27 C1 C2 112.9(3)
C3 C2 C1 113.8(3)
C3 C2 H2A 108.8
C1 C2 H2A 108.8
C3 C2 H2B 108.8
C1 C2 H2B 108.8
H2A C2 H2B 107.7
C4 C3 C2 110.6(3)
C4 C3 H3A 109.5
C2 C3 H3A 109.5
C4 C3 H3B 109.5
C2 C3 H3B 109.5
H3A C3 H3B 108.1
C3 C4 C5 115.0(3)
C3 C4 H4A 108.5
C5 C4 H4A 108.5
C3 C4 H4B 108.5
C5 C4 H4B 108.5
H4A C4 H4B 107.5
C26 C5 C25 109.0(3)
C26 C5 C6 110.5(2)
C25 C5 C6 110.4(2)
C26 C5 C4 111.3(3)
C25 C5 C4 106.5(2)
C6 C5 C4 109.1(2)
C1 C6 C7 121.8(2)
C1 C6 C5 123.3(2)
C7 C6 C5 115.0(2)
C8 C7 C6 125.1(3)
C8 C7 H7 117.5
C6 C7 H7 117.5
C7 C8 C9 128.1(3)
C7 C8 H8 116.0
C9 C8 H8 116.0
C10 C9 C8 117.9(3)
C10 C9 C24 123.7(2)
C8 C9 C24 118.4(2)
C9 C10 C11 128.4(3)
C9 C10 H10 115.8
C11 C10 H10 115.8
C12 C11 C10 122.3(3)
C12 C11 H11 118.9
C10 C11 H11 118.9
C11 C12 C13 127.6(3)
C11 C12 H12 116.2
C13 C12 H12 116.2
C14 C13 C12 118.2(3)
C14 C13 C23 123.5(2)
C12 C13 C23 118.3(2)
C13 C14 C15 127.6(3)
C13 C14 H14 116.2
C15 C14 H14 116.2
C16 C15 C14 124.6(2)
C16 C15 H15 117.7
C14 C15 H15 117.7
C15 C16 C22 117.9(2)
C15 C16 C17 126.0(2)
C22 C16 C17 116.1(2)
C21 C17 C18 116.3(2)
C21 C17 C16 121.3(2)
C18 C17 C16 122.4(2)
C19 C18 C17 119.4(3)
C19 C18 H18 120.3
C17 C18 H18 120.3
N1 C19 C18 124.9(3)
N1 C19 H19 117.6
C18 C19 H19 117.6
N1 C20 C21 124.9(3)
N1 C20 H20 117.6
C21 C20 H20 117.6
C20 C21 C17 119.4(3)
C20 C21 H21 120.3
C17 C21 H21 120.3
N2 C22 C16 178.6(3)
C13 C23 H23A 109.5
C13 C23 H23B 109.5
H23A C23 H23B 109.5
C13 C23 H23C 109.5
H23A C23 H23C 109.5
H23B C23 H23C 109.5
C9 C24 H24A 109.5
C9 C24 H24B 109.5
H24A C24 H24B 109.5
C9 C24 H24C 109.5
H24A C24 H24C 109.5
H24B C24 H24C 109.5
C5 C25 H25A 109.5
C5 C25 H25B 109.5
H25A C25 H25B 109.5
C5 C25 H25C 109.5
H25A C25 H25C 109.5
H25B C25 H25C 109.5
C5 C26 H26A 109.5
C5 C26 H26B 109.5
H26A C26 H26B 109.5
C5 C26 H26C 109.5
H26A C26 H26C 109.5
H26B C26 H26C 109.5
C1 C27 H27A 109.5
C1 C27 H27B 109.5
H27A C27 H27B 109.5
C1 C27 H27C 109.5
H27A C27 H27C 109.5
H27B C27 H27C 109.5
C20 N1 C19 115.1(2)
C1 C27 H27A 109.5
C1 C27 H27B 109.5
H27A C27 H27B 109.5

loop_
_geom_bond_atom_site_label_1
_geom_bond_atom_site_label_2
_geom_bond_distance
C1 C6 1.339(4)
C1 C27 1.506(4)
C1 C2 1.511(4)
C2 C3 1.503(4)
C2 H2A 0.9700
C2 H2B 0.9700
C3 C4 1.453(4)
C3 H3A 0.9700
C3 H3B 0.9700
C4 C5 1.557(4)
C4 H4A 0.9700
C4 H4B 0.9700
C5 C26 1.518(4)
C5 C25 1.519(4)
C5 C6 1.531(4)
C6 C7 1.479(4)
C7 C8 1.328(4)
C7 H7 0.9300
C8 C9 1.458(4)
C8 H8 0.9300
C9 C10 1.351(4)
C9 C24 1.498(4)
C10 C11 1.440(4)
C10 H10 0.9300
C11 C12 1.346(4)
C11 H11 0.9300
C12 C13 1.443(3)
C12 H12 0.9300
C13 C14 1.357(4)
C13 C23 1.502(4)
C14 C15 1.424(3)
C14 H14 0.9300
C15 C16 1.355(3)
C15 H15 0.9300
C16 C22 1.442(4)
C16 C17 1.481(3)
C17 C21 1.383(4)
C17 C18 1.390(4)
C18 C19 1.377(4)
C18 H18 0.9300
C19 N1 1.329(4)
C19 H19 0.9300
C20 N1 1.324(4)
C20 C21 1.382(4)
C20 H20 0.9300
C21 H21 0.9300
C22 N2 1.142(3)
C23 H23A 0.9600
C23 H23B 0.9600
C23 H23C 0.9600
C24 H24A 0.9600
C24 H24B 0.9600
C24 H24C 0.9600
C25 H25A 0.9600
C25 H25B 0.9600
C25 H25C 0.9600
C26 H26A 0.9600
C26 H26B 0.9600
C26 H26C 0.9600
C27 H27A 0.9600
C27 H27B 0.9600
C27 H27C 0.9600
